data_1101077
loop_
_publ_author_name
'Matsushita, Yoshitaka'
'Yamaura, Jun-Ichi'
'Ueda, Yutaka'

_publ_section_title
;
Lithium divanadate spinel, LiV~2~O~4~
;
_journal_coeditor_code MG6039
_journal_issue 8
_journal_name_full 'Acta Crystallographica, Section E'
_journal_page_first i137
_journal_page_last i139
_journal_paper_doi 10.1107/S1600536805020155
_journal_volume 61
_journal_year 2005
_chemical_compound_source Synthetic
_chemical_formula_iupac 'Li O4 V2'
_chemical_formula_moiety 'Li O4 V2'
_chemical_formula_sum 'Li O4 V2'
_chemical_formula_weight 172.82
_space_group_IT_number 227
_symmetry_cell_setting cubic
_symmetry_space_group_name_Hall '-F 4vw 2vw 3'
_symmetry_space_group_name_H-M 'F d -3 m :2'
_cell_angle_alpha 90
_cell_angle_beta 90
_cell_angle_gamma 90
_cell_formula_units_Z 8
_cell_length_a 8.2437(2)
_cell_length_b 8.2437(2)
_cell_length_c 8.2437(2)
_cell_measurement_reflns_used 2848
_cell_measurement_temperature 295
_cell_measurement_theta_max 53.17
_cell_measurement_theta_min 9.30
_cell_volume 560.23(2)
_computing_cell_refinement 'SAINT (Bruker, 1997)'
_computing_data_collection 'SMART (Bruker, 1997)'
_computing_data_reduction 'SAINT and? teXsan (Molecular Structure Corporation, 2001)'
_computing_molecular_graphics 'CrystalMaker (Palmer, 2005)'
_computing_publication_material teXsan
_computing_structure_refinement teXsan
_computing_structure_solution 'SIR97 (Altomare <i>et al.</i>, 1999)'
_database_code_amcsd 0010451
_diffrn_measured_fraction_theta_full 1.0000
_diffrn_measured_fraction_theta_max 1.0000
_diffrn_measurement_device_type 'Bruker SMART APEX CCD area-detector'
_diffrn_measurement_method '\f and \w scans'
_diffrn_radiation_monochromator graphite
_diffrn_radiation_type 'Mo K\a'
_diffrn_radiation_wavelength 0.71073
_diffrn_reflns_av_R_equivalents 0.050
_diffrn_reflns_limit_h_max 18
_diffrn_reflns_limit_h_min -17
_diffrn_reflns_limit_k_max 18
_diffrn_reflns_limit_k_min -17
_diffrn_reflns_limit_l_max 13
_diffrn_reflns_limit_l_min -18
_diffrn_reflns_number 2848
_diffrn_reflns_theta_full 53.17
_diffrn_reflns_theta_max 53.17
_exptl_absorpt_coefficient_mu 6.469
_exptl_absorpt_correction_T_max 0.937
_exptl_absorpt_correction_T_min 0.878
_exptl_absorpt_correction_type multi-scan
_exptl_absorpt_process_details '(SADABS; Sheldrick, 1996)'
_exptl_crystal_colour black
_exptl_crystal_density_diffrn 4.098
_exptl_crystal_description octahedron
_exptl_crystal_F_000 648.00
_exptl_crystal_size_max 0.010
_exptl_crystal_size_mid 0.010
_exptl_crystal_size_min 0.010
_refine_diff_density_max 0.94
_refine_diff_density_min -1.11
_refine_ls_extinction_coef 0.0090(10)
_refine_ls_extinction_method 'Zachariasen (1968) type 2 Gaussian isotropic'
_refine_ls_goodness_of_fit_ref 0.845
_refine_ls_number_parameters 8
_refine_ls_number_reflns 194
_refine_ls_R_factor_gt 0.0261
_refine_ls_shift/su_max 0.0000
_refine_ls_structure_factor_coef Fsqd
_refine_ls_weighting_details 'w = 1/(\s^2^(Fo^2^) + {0.07[Max(Fo^2^,0) + 2Fc^2^]/3}^2^)'
_refine_ls_weighting_scheme calc
_refine_ls_wR_factor_ref 0.0762
_reflns_number_gt 183
_reflns_number_total 194
_reflns_threshold_expression I>2\s(I)
_cod_data_source_file mg6039.cif
_cod_original_sg_symbol_H-M 'F d -3 m'
_cod_database_code 1101077
_amcsd_formula_title LiV2O4

loop_
_space_group_symop_operation_xyz
'x, y, z'
'x, -y+1/4, -z+1/4'
'-x+3/4, -y+1/4, z+1/2'
'-x+3/4, y, -z+3/4'
'-y, x+1/4, z+1/4'
'y+3/4, x+1/4, -z+1/2'
'y+3/4, -x, z+3/4'
'-y, -x, -z'
'y, z, x'
'-y+3/4, -z+1/4, x+1/2'
'y, -z+1/4, -x+1/4'
'-y+3/4, z, -x+3/4'
'-z, y+1/4, x+1/4'
'-z, -y, -x'
'z+3/4, -y, x+3/4'
'z+3/4, y+1/4, -x+1/2'
'z, x, y'
'-z+1/4, x+1/2, -y+3/4'
'-z+1/4, -x+1/4, y'
'z, -x+3/4, -y+3/4'
'-x, -z, -y'
'-x, z+3/4, y+3/4'
'x+1/4, -z+1/2, y+3/4'
'x+3/4, z+1/4, -y+1/2'
'x, y+1/2, z+1/2'
'x, -y+3/4, -z+3/4'
'-x+3/4, -y+3/4, z+1'
'-x+3/4, y+1/2, -z+5/4'
'-y, x+3/4, z+3/4'
'y+3/4, x+3/4, -z+1'
'y+3/4, -x+1/2, z+5/4'
'-y, -x+1/2, -z+1/2'
'y, z+1/2, x+1/2'
'-y+3/4, -z+3/4, x+1'
'y, -z+3/4, -x+3/4'
'-y+3/4, z+1/2, -x+5/4'
'-z, y+3/4, x+3/4'
'-z, -y+1/2, -x+1/2'
'z+3/4, -y+1/2, x+5/4'
'z+3/4, y+3/4, -x+1'
'z, x+1/2, y+1/2'
'-z+1/4, x+1, -y+5/4'
'-z+1/4, -x+3/4, y+1/2'
'z, -x+5/4, -y+5/4'
'-x, -z+1/2, -y+1/2'
'-x, z+5/4, y+5/4'
'x+1/4, -z+1, y+5/4'
'x+3/4, z+3/4, -y+1'
'x+1/2, y, z+1/2'
'x+1/2, -y+1/4, -z+3/4'
'-x+5/4, -y+1/4, z+1'
'-x+5/4, y, -z+5/4'
'-y+1/2, x+1/4, z+3/4'
'y+5/4, x+1/4, -z+1'
'y+5/4, -x, z+5/4'
'-y+1/2, -x, -z+1/2'
'y+1/2, z, x+1/2'
'-y+5/4, -z+1/4, x+1'
'y+1/2, -z+1/4, -x+3/4'
'-y+5/4, z, -x+5/4'
'-z+1/2, y+1/4, x+3/4'
'-z+1/2, -y, -x+1/2'
'z+5/4, -y, x+5/4'
'z+5/4, y+1/4, -x+1'
'z+1/2, x, y+1/2'
'-z+3/4, x+1/2, -y+5/4'
'-z+3/4, -x+1/4, y+1/2'
'z+1/2, -x+3/4, -y+5/4'
'-x+1/2, -z, -y+1/2'
'-x+1/2, z+3/4, y+5/4'
'x+3/4, -z+1/2, y+5/4'
'x+5/4, z+1/4, -y+1'
'x+1/2, y+1/2, z'
'x+1/2, -y+3/4, -z+1/4'
'-x+5/4, -y+3/4, z+1/2'
'-x+5/4, y+1/2, -z+3/4'
'-y+1/2, x+3/4, z+1/4'
'y+5/4, x+3/4, -z+1/2'
'y+5/4, -x+1/2, z+3/4'
'-y+1/2, -x+1/2, -z'
'y+1/2, z+1/2, x'
'-y+5/4, -z+3/4, x+1/2'
'y+1/2, -z+3/4, -x+1/4'
'-y+5/4, z+1/2, -x+3/4'
'-z+1/2, y+3/4, x+1/4'
'-z+1/2, -y+1/2, -x'
'z+5/4, -y+1/2, x+3/4'
'z+5/4, y+3/4, -x+1/2'
'z+1/2, x+1/2, y'
'-z+3/4, x+1, -y+3/4'
'-z+3/4, -x+3/4, y'
'z+1/2, -x+5/4, -y+3/4'
'-x+1/2, -z+1/2, -y'
'-x+1/2, z+5/4, y+3/4'
'x+3/4, -z+1, y+3/4'
'x+5/4, z+3/4, -y+1/2'
'-x, -y, -z'
'-x, y-1/4, z-1/4'
'x-3/4, y-1/4, -z-1/2'
'x-3/4, -y, z-3/4'
'y, -x-1/4, -z-1/4'
'-y-3/4, -x-1/4, z-1/2'
'-y-3/4, x, -z-3/4'
'y, x, z'
'-y, -z, -x'
'y-3/4, z-1/4, -x-1/2'
'-y, z-1/4, x-1/4'
'y-3/4, -z, x-3/4'
'z, -y-1/4, -x-1/4'
'z, y, x'
'-z-3/4, y, -x-3/4'
'-z-3/4, -y-1/4, x-1/2'
'-z, -x, -y'
'z-1/4, -x-1/2, y-3/4'
'z-1/4, x-1/4, -y'
'-z, x-3/4, y-3/4'
'x, z, y'
'x, -z-3/4, -y-3/4'
'-x-1/4, z-1/2, -y-3/4'
'-x-3/4, -z-1/4, y-1/2'
'-x, -y+1/2, -z+1/2'
'-x, y+1/4, z+1/4'
'x-3/4, y+1/4, -z'
'x-3/4, -y+1/2, z-1/4'
'y, -x+1/4, -z+1/4'
'-y-3/4, -x+1/4, z'
'-y-3/4, x+1/2, -z-1/4'
'y, x+1/2, z+1/2'
'-y, -z+1/2, -x+1/2'
'y-3/4, z+1/4, -x'
'-y, z+1/4, x+1/4'
'y-3/4, -z+1/2, x-1/4'
'z, -y+1/4, -x+1/4'
'z, y+1/2, x+1/2'
'-z-3/4, y+1/2, -x-1/4'
'-z-3/4, -y+1/4, x'
'-z, -x+1/2, -y+1/2'
'z-1/4, -x, y-1/4'
'z-1/4, x+1/4, -y+1/2'
'-z, x-1/4, y-1/4'
'x, z+1/2, y+1/2'
'x, -z-1/4, -y-1/4'
'-x-1/4, z, -y-1/4'
'-x-3/4, -z+1/4, y'
'-x+1/2, -y, -z+1/2'
'-x+1/2, y-1/4, z+1/4'
'x-1/4, y-1/4, -z'
'x-1/4, -y, z-1/4'
'y+1/2, -x-1/4, -z+1/4'
'-y-1/4, -x-1/4, z'
'-y-1/4, x, -z-1/4'
'y+1/2, x, z+1/2'
'-y+1/2, -z, -x+1/2'
'y-1/4, z-1/4, -x'
'-y+1/2, z-1/4, x+1/4'
'y-1/4, -z, x-1/4'
'z+1/2, -y-1/4, -x+1/4'
'z+1/2, y, x+1/2'
'-z-1/4, y, -x-1/4'
'-z-1/4, -y-1/4, x'
'-z+1/2, -x, -y+1/2'
'z+1/4, -x-1/2, y-1/4'
'z+1/4, x-1/4, -y+1/2'
'-z+1/2, x-3/4, y-1/4'
'x+1/2, z, y+1/2'
'x+1/2, -z-3/4, -y-1/4'
'-x+1/4, z-1/2, -y-1/4'
'-x-1/4, -z-1/4, y'
'-x+1/2, -y+1/2, -z'
'-x+1/2, y+1/4, z-1/4'
'x-1/4, y+1/4, -z-1/2'
'x-1/4, -y+1/2, z-3/4'
'y+1/2, -x+1/4, -z-1/4'
'-y-1/4, -x+1/4, z-1/2'
'-y-1/4, x+1/2, -z-3/4'
'y+1/2, x+1/2, z'
'-y+1/2, -z+1/2, -x'
'y-1/4, z+1/4, -x-1/2'
'-y+1/2, z+1/4, x-1/4'
'y-1/4, -z+1/2, x-3/4'
'z+1/2, -y+1/4, -x-1/4'
'z+1/2, y+1/2, x'
'-z-1/4, y+1/2, -x-3/4'
'-z-1/4, -y+1/4, x-1/2'
'-z+1/2, -x+1/2, -y'
'z+1/4, -x, y-3/4'
'z+1/4, x+1/4, -y'
'-z+1/2, x-1/4, y-3/4'
'x+1/2, z+1/2, y'
'x+1/2, -z-1/4, -y-3/4'
'-x+1/4, z, -y-3/4'
'-x-1/4, -z+1/4, y-1/2'

loop_
_atom_site_label
_atom_site_fract_x
_atom_site_fract_y
_atom_site_fract_z
_atom_site_U_iso_or_equiv
_atom_site_adp_type
_atom_site_calc_flag
_atom_site_refinement_flags
_atom_site_occupancy
_atom_site_type_symbol
V 0.5000 0.5000 0.5000 0.00625(2) Uani d SP 1.00 V
O 0.26147(9) 0.26147 0.26147 0.00663(3) Uani d SP 1.00 O
Li 0.1250 0.1250 0.1250 0.00740(10) Uani d SP 1.00 Li

loop_
_atom_site_aniso_label
_atom_site_aniso_U_11
_atom_site_aniso_U_22
_atom_site_aniso_U_33
_atom_site_aniso_U_12
_atom_site_aniso_U_13
_atom_site_aniso_U_23
V 0.00630(10) 0.0063 0.0063 -0.00024(3) -0.0002 -0.0002
O 0.0066(2) 0.0066 0.0066 0.0003(4) -0.0003 -0.0003
Li 0.0074(8) 0.0074 0.0074 0.0000 0.0000 0.0000

loop_
_atom_type_symbol
_atom_type_description
_atom_type_scat_dispersion_real
_atom_type_scat_dispersion_imag
_atom_type_scat_source
V V 0.300 0.529 'Intl Tables for Crystallography 1992, Vol. C, Tables 4.2.6.8 and 6.1.1.1'
O O 0.011 0.006 'Intl Tables for Crystallography 1992, Vol. C, Tables 4.2.6.8 and 6.1.1.1'
Li Li 0.000 0.000 'Intl Tables for Crystallography 1992, Vol. C, Tables 4.2.6.8 and 6.1.1.1'

loop_
_geom_angle_atom_site_label_1
_geom_angle_atom_site_label_2
_geom_angle_atom_site_label_3
_geom_angle_site_symmetry_1
_geom_angle_site_symmetry_3
_geom_angle
_geom_angle_publ_flag
V O V 26 27_554 95.36(4) no
V O V 26 4 95.36(4) no
V O V 27_554 4 95.36(4) no
V O Li 26 . 121.38(3) no
V O Li 27_554 . 121.38(3) no
V O Li 4 . 121.38(3) no
O V O 122_655 26 180.0 no
O V O 27_554 26 84.38(5) no
O V O 27_554 4 84.38(5) no
O V O 26 4 84.38(5) no
O V O 100_666 123_656 84.38(5) no
O V O 122_655 123_656 84.38(5) no
O V O 27_554 123_656 180.0 no
O V V 100_666 2_566 42.32(2) no
O V V 122_655 2_566 86.11(3) no
O V V 27_554 2_566 137.68(2) no
O V V 26 2_566 93.89(3) no
O V V 4 2_566 137.68(2) no
O V V 123_656 2_566 42.32(2) no
O V V 100_666 26 137.68(2) no
O V V 122_655 26 93.89(3) no
O V V 27_554 26 42.32(2) no
O V V 26 26 86.11(3) no
O V V 4 26 42.32(2) no
O V V 123_656 26 137.68(2) no
V V V 2_566 26 180.0 no
O V V 100_666 27_554 137.68(2) no
O V V 122_655 27_554 137.68(2) no
O V V 27_554 27_554 86.11(3) no
O V V 26 27_554 42.32(2) no
O V V 4 27_554 42.32(2) no
O V V 123_656 27_554 93.89(3) no
V V V 2_566 27_554 120.0 no
V V V 26 27_554 60.0 no
O V V 100_666 51_564 42.32(2) no
O V V 122_655 51_564 42.32(2) no
O V V 27_554 51_564 93.89(3) no
O V V 26 51_564 137.68(2) no
O V V 4 51_564 137.68(2) no
O V V 123_656 51_564 86.11(3) no
V V V 2_566 51_564 60.0 no
V V V 26 51_564 120.0 no
V V V 27_554 51_564 180.0 no
O V V 100_666 4 93.89(3) no
O V V 122_655 4 137.68(2) no
O V V 27_554 4 42.32(2) no
O V V 26 4 42.32(2) no
O V V 4 4 86.11(3) no
O V V 123_656 4 137.68(2) no
V V V 2_566 4 120.0 no
V V V 26 4 60.0 no
V V V 27_554 4 60.0 no
V V V 51_564 4 120.0 no
O Li O . 52_454 109.5 no
O Li O 52_454 2 109.5 no
O Li O . 51_454 109.5 no
O Li O 52_454 51_454 109.5 no
O Li O 2 51_454 109.5 no

loop_
_geom_bond_atom_site_label_1
_geom_bond_atom_site_label_2
_geom_bond_site_symmetry_2
_geom_bond_distance
_geom_bond_publ_flag
V V 2_566 2.9147(4) y
V V 27_554 2.9147(4) n
V V 26 2.9147(4) n
V V 4 2.9147(4) n
V V 51_564 2.9147(4) n
V O 100_666 1.9709(7) y
V O 122_655 1.9709(7) n
V O 27_554 1.9709(7) n
Li O 2 1.9487(5) y
O V 27_554 1.9709(7) no
O V 4 1.9709(7) no
V O 100_666 1.9709(7) no
V O 122_655 1.9709(7) no
V O 27_554 1.9709(7) no
V O 26 1.9709(7) no
V O 4 1.9709(7) no
V O 123_656 1.9709(7) no
V V 2_566 2.9147(4) no
V V 26 2.9147(4) no
V V 27_554 2.9147(4) no
V V 51_564 2.9147(4) no
V V 4 2.9147(4) no
Li O 52_454 1.9487(5) no
Li O 2 1.9487(5) no
Li O 51_454 1.9487(5) no

loop_
_cod_related_entry_id
_cod_related_entry_database
_cod_related_entry_code
1 AMCSD 0010451
